data_1569043
loop_
_publ_author_name
'Olbrykh, Arina'
'Titov, Aleksei'
'Smol&#x2019;yakov, Alexander'
'Filippov, Oleg'
'Shubina, Elena S.'

_publ_section_title
;
 Exploring the Interaction of Pyridine-Based Chalcones with Trinuclear
 Silver(I) Pyrazolate Complex
;
_journal_issue 4
_journal_name_full Inorganics
_journal_page_first 175
_journal_paper_doi 10.3390/inorganics11040175
_journal_volume 11
_journal_year 2023
_chemical_formula_moiety 'C37 H18 Ag3 F18 N7 O'
_chemical_formula_sum 'C37 H18 Ag3 F18 N7 O'
_chemical_formula_weight 1242.19
_space_group_crystal_system monoclinic
_space_group_IT_number 14
_space_group_name_Hall '-P 2yn'
_space_group_name_H-M_alt 'P 1 21/n 1'
_atom_sites_solution_hydrogens geom
_atom_sites_solution_primary dual
_audit_creation_date 2023-03-30
_audit_creation_method
;
Olex2 1.5
(compiled 2022.04.07 svn.rca3783a0 for OlexSys, GUI svn.r6498)
;
_cell_angle_alpha 90
_cell_angle_beta 91.486(3)
_cell_angle_gamma 90
_cell_formula_units_Z 4
_cell_length_a 13.1222(8)
_cell_length_b 14.3897(10)
_cell_length_c 20.6671(14)
_cell_measurement_reflns_used 9746
_cell_measurement_temperature 100
_cell_measurement_theta_max 29.78
_cell_measurement_theta_min 2.30
_cell_volume 3901.1(4)
_computing_cell_refinement 'SAINT V8.40A (Bruker, 2019)'
_computing_data_reduction 'SAINT V8.40A (Bruker, 2019)'
_computing_molecular_graphics 'Olex2 1.5 (Dolomanov et al., 2009)'
_computing_publication_material 'Olex2 1.5 (Dolomanov et al., 2009)'
_computing_structure_refinement 'XL  (Sheldrick, 2008)'
_computing_structure_solution 'SHELXT 2014/5 (Sheldrick, 2014)'
_diffrn_ambient_temperature 100
_diffrn_measured_fraction_theta_full 0.993
_diffrn_measured_fraction_theta_max 0.994
_diffrn_measurement_device_type 'Bruker APEX-II CCD'
_diffrn_measurement_method '\f and \w scans'
_diffrn_radiation_type MoK\a
_diffrn_radiation_wavelength 0.71073
_diffrn_reflns_av_R_equivalents 0.0415
_diffrn_reflns_av_unetI/netI 0.0295
_diffrn_reflns_Laue_measured_fraction_full 0.993
_diffrn_reflns_Laue_measured_fraction_max 0.994
_diffrn_reflns_limit_h_max 16
_diffrn_reflns_limit_h_min -16
_diffrn_reflns_limit_k_max 17
_diffrn_reflns_limit_k_min -17
_diffrn_reflns_limit_l_max 25
_diffrn_reflns_limit_l_min -20
_diffrn_reflns_number 44445
_diffrn_reflns_point_group_measured_fraction_full 0.993
_diffrn_reflns_point_group_measured_fraction_max 0.994
_diffrn_reflns_theta_full 25.242
_diffrn_reflns_theta_max 25.998
_diffrn_reflns_theta_min 1.860
_diffrn_standards_number 0
_exptl_absorpt_coefficient_mu 1.621
_exptl_absorpt_correction_T_max 0.3803
_exptl_absorpt_correction_T_min 0.2453
_exptl_absorpt_correction_type multi-scan
_exptl_absorpt_process_details
;
SADABS-2016/2 (Bruker,2016/2) was used for absorption correction.
wR2(int) was 0.1565 before and 0.0692 after correction.
The Ratio of minimum to maximum transmission is 0.6450.
The \l/2 correction factor is Not present.
;
_exptl_crystal_colour colourless
_exptl_crystal_colour_primary colourless
_exptl_crystal_density_diffrn 2.115
_exptl_crystal_description prism
_exptl_crystal_F_000 2400
_exptl_crystal_size_max 0.21
_exptl_crystal_size_mid 0.15
_exptl_crystal_size_min 0.11
_refine_diff_density_max 1.549
_refine_diff_density_min -0.900
_refine_diff_density_rms 0.131
_refine_ls_extinction_method none
_refine_ls_goodness_of_fit_ref 1.151
_refine_ls_hydrogen_treatment constr
_refine_ls_matrix_type full
_refine_ls_number_parameters 604
_refine_ls_number_reflns 7611
_refine_ls_number_restraints 6
_refine_ls_restrained_S_all 1.151
_refine_ls_R_factor_all 0.0462
_refine_ls_R_factor_gt 0.0424
_refine_ls_shift/su_max 0.001
_refine_ls_shift/su_mean 0.000
_refine_ls_structure_factor_coef Fsqd
_refine_ls_weighting_details 'w=1/[\s^2^(Fo^2^)+(0.0001P)^2^+30.5271P] where P=(Fo^2^+2Fc^2^)/3'
_refine_ls_weighting_scheme calc
_refine_ls_wR_factor_gt 0.0955
_refine_ls_wR_factor_ref 0.0978
_reflns_Friedel_coverage 0.000
_reflns_number_gt 7068
_reflns_number_total 7611
_reflns_threshold_expression 'I > 2\s(I)'
_cod_data_source_file z-1Ag.cif
_cod_data_source_block a
_cod_database_code 1569043
_shelx_shelxl_version_number 2018/3
_shelx_space_group_comment
;
The symmetry employed for this shelxl refinement is uniquely defined
by the following loop, which should always be used as a source of
symmetry information in preference to the above space-group names.
They are only intended as comments.
;
_olex2_refinement_description
;
1. Fixed Uiso
 At 1.2 times of:
  All C(H) groups
2. Uiso/Uaniso restraints and constraints
Uanis(Ag4) \\sim Ueq: with sigma of 0.001 and sigma for terminal atoms of 0.002
3. Others
 Fixed Sof: Ag1(0.95) Ag4(0.05)
4.a Aromatic/amide H refined with riding coordinates:
 C00T(H00T), C00Z(H00Z), C015(H015), C019(H019), C01A(H01A), C01B(H01B),
 C01C(H01C), C01D(H01D), C01J(H01J), C01K(H01K), C01L(H01L), C01M(H01M),
 C01O(H01O), C01P(H01P), C01Q(H01Q), C01R(H01R), C01T(H01T), C01U(H01U)
;
_olex2_submission_special_instructions 'No special instructions were received'

loop_
_space_group_symop_operation_xyz
'x, y, z'
'-x+1/2, y+1/2, -z+1/2'
'-x, -y, -z'
'x-1/2, -y-1/2, z-1/2'

loop_
_atom_site_label
_atom_site_type_symbol
_atom_site_fract_x
_atom_site_fract_y
_atom_site_fract_z
_atom_site_U_iso_or_equiv
_atom_site_adp_type
_atom_site_occupancy
_atom_site_site_symmetry_order
_atom_site_calc_flag
_atom_site_refinement_flags_posn
_atom_site_refinement_flags_adp
_atom_site_refinement_flags_occupancy
_atom_site_disorder_assembly
_atom_site_disorder_group
Ag2 Ag 0.31413(3) 0.62481(3) 0.21240(2) 0.02007(10) Uani 1 1 d . . . . .
Ag3 Ag 0.29248(3) 0.69519(3) 0.36851(2) 0.02150(10) Uani 1 1 d . . . . .
Ag1 Ag 0.53033(3) 0.63747(3) 0.31596(2) 0.01928(10) Uani 0.95 1 d . . P A 1
F004 F 0.3965(2) 0.5122(2) 0.03560(15) 0.0329(7) Uani 1 1 d . . . . .
F005 F 0.3246(2) 0.6362(3) 0.06875(14) 0.0329(7) Uani 1 1 d . . . . .
F006 F 0.0846(2) 0.7094(2) 0.43324(14) 0.0324(7) Uani 1 1 d . . . . .
F007 F 0.4511(3) 0.6444(3) 0.00426(14) 0.0359(8) Uani 1 1 d . . . . .
F008 F -0.0063(3) 0.5128(3) 0.15186(17) 0.0418(9) Uani 1 1 d . . . . .
F009 F -0.0654(2) 0.6655(3) 0.40326(17) 0.0426(9) Uani 1 1 d . . . . .
F00A F 0.0449(3) 0.5658(2) 0.43789(16) 0.0387(8) Uani 1 1 d . . . . .
N2 N 0.4574(3) 0.6165(3) 0.17240(18) 0.0181(8) Uani 1 1 d . . . . .
F00C F 0.7397(3) 0.7527(3) 0.4394(2) 0.0482(10) Uani 1 1 d . . . . .
O00D O 0.4140(3) 0.5230(3) 0.37856(17) 0.0270(8) Uani 1 1 d . . . . .
N4 N 0.1643(3) 0.6398(3) 0.31885(19) 0.0195(8) Uani 1 1 d . . . . .
F00F F 0.0173(4) 0.6553(3) 0.13098(18) 0.0548(11) Uani 1 1 d . . . . .
F00G F 0.1430(3) 0.5588(4) 0.13041(17) 0.0577(12) Uani 1 1 d . . . . .
F00H F 0.7004(3) 0.7939(4) 0.34338(17) 0.0588(12) Uani 1 1 d . . . . .
F00I F 0.7238(3) 0.8964(3) 0.4182(2) 0.0552(11) Uani 1 1 d . . . . .
F00J F 0.7946(3) 0.5773(4) 0.16430(18) 0.0714(16) Uani 1 1 d . . . . .
N3 N 0.1719(3) 0.6226(3) 0.25463(19) 0.0215(9) Uani 1 1 d . . . . .
N1 N 0.5402(3) 0.6119(3) 0.21292(19) 0.0218(9) Uani 1 1 d . . . . .
F00M F 0.3445(4) 0.9350(3) 0.5256(2) 0.0620(13) Uani 1 1 d . . . . .
N5 N 0.4174(3) 0.7606(3) 0.41551(19) 0.0199(8) Uani 1 1 d . . . . .
F00O F 0.3303(3) 0.7966(3) 0.5561(2) 0.0586(11) Uani 1 1 d . . . . .
N6 N 0.5104(3) 0.7507(3) 0.38921(19) 0.0204(8) Uani 1 1 d . . . . .
F00Q F 0.2475(3) 0.8366(4) 0.4740(2) 0.0703(15) Uani 1 1 d . . . . .
F00R F 0.7463(3) 0.6522(4) 0.2484(2) 0.0683(14) Uani 1 1 d . . . . .
N00S N 0.6212(3) 0.5366(3) 0.3898(2) 0.0242(9) Uani 1 1 d . . . . .
C00T C 0.5242(4) 0.8584(4) 0.4675(2) 0.0253(11) Uani 1 1 d . . . . .
H00T H 0.550671 0.902720 0.496029 0.030 Uiso 1 1 calc R U . . .
F00U F 0.7318(3) 0.5066(4) 0.2443(2) 0.0734(15) Uani 1 1 d . . . . .
C00V C 0.4588(4) 0.4643(4) 0.4111(2) 0.0251(11) Uani 1 1 d . . . . .
C00W C 0.5725(4) 0.4700(4) 0.4232(2) 0.0248(11) Uani 1 1 d . . . . .
C00X C 0.0666(4) 0.6296(4) 0.3343(2) 0.0227(10) Uani 1 1 d . . . . .
C00Y C 0.5743(4) 0.8094(4) 0.4205(2) 0.0221(10) Uani 1 1 d . . . . .
C00Z C 0.0086(4) 0.6046(4) 0.2802(3) 0.0267(11) Uani 1 1 d . . . . .
H00Z H -0.061031 0.592842 0.277284 0.032 Uiso 1 1 calc R U . . .
C010 C 0.0787(4) 0.6011(4) 0.2317(2) 0.0230(10) Uani 1 1 d . . . . .
C011 C 0.4155(4) 0.5988(4) 0.0556(2) 0.0213(10) Uani 1 1 d . . . . .
C012 C 0.4261(4) 0.8260(4) 0.4621(2) 0.0228(10) Uani 1 1 d . . . . .
C013 C 0.4885(4) 0.6024(4) 0.1116(2) 0.0212(10) Uani 1 1 d . . . . .
C014 C 0.2780(7) 0.3750(4) 0.2298(3) 0.0480(19) Uani 1 1 d . . . . .
C015 C 0.4044(4) 0.3847(4) 0.4398(3) 0.0290(12) Uani 1 1 d . . . . .
H015 H 0.426473 0.365529 0.480782 0.035 Uiso 1 1 calc R U . . .
C016 C 0.0328(4) 0.6424(4) 0.4016(3) 0.0258(11) Uani 1 1 d . . . . .
C017 C 0.6839(4) 0.8139(4) 0.4045(3) 0.0297(12) Uani 1 1 d . . . . .
C018 C 0.2770(5) 0.3509(4) 0.3480(3) 0.0336(13) Uani 1 1 d . . . . .
C019 C 0.7213(4) 0.5441(4) 0.3988(3) 0.0283(11) Uani 1 1 d . . . . .
H019 H 0.755448 0.589089 0.375389 0.034 Uiso 1 1 calc R U . . .
C01A C 0.5925(4) 0.5886(4) 0.1116(2) 0.0300(12) Uani 1 1 d . . . . .
H01A H 0.633674 0.577662 0.076416 0.036 Uiso 1 1 calc R U . . .
C01B C 0.7777(4) 0.4885(5) 0.4411(3) 0.0355(13) Uani 1 1 d . . . . .
H01B H 0.847554 0.497274 0.446843 0.043 Uiso 1 1 calc R U . . .
C01C C 0.6239(5) 0.4113(4) 0.4652(3) 0.0372(14) Uani 1 1 d . . . . .
H01C H 0.588729 0.365808 0.487504 0.045 Uiso 1 1 calc R U . . .
C01D C 0.3268(5) 0.3379(4) 0.4125(3) 0.0341(13) Uani 1 1 d . . . . .
H01D H 0.300146 0.290508 0.437521 0.041 Uiso 1 1 calc R U . . .
C01E C 0.3342(6) 0.3584(4) 0.2910(3) 0.0402(15) Uani 1 1 d . . . . .
C01F C 0.1689(5) 0.3523(4) 0.3450(3) 0.0363(14) Uani 1 1 d . . . . .
C01G C 0.0583(4) 0.5824(4) 0.1612(3) 0.0318(12) Uani 1 1 d . . . . .
C01H C 0.3370(4) 0.8508(5) 0.5022(3) 0.0359(14) Uani 1 1 d . . . . .
C01I C 0.6211(4) 0.5949(4) 0.1768(3) 0.0280(12) Uani 1 1 d . . . . .
C01J C 0.0065(6) 0.3581(5) 0.2812(4) 0.0504(19) Uani 1 1 d . . . . .
H01J H -0.027807 0.362743 0.241379 0.060 Uiso 1 1 calc R U . . .
C01K C 0.1723(7) 0.3747(4) 0.2292(3) 0.0496(18) Uani 1 1 d . . . . .
H01K H 0.137694 0.383594 0.189828 0.060 Uiso 1 1 calc R U . . .
C01L C 0.3365(8) 0.3892(5) 0.1736(3) 0.058(2) Uani 1 1 d . . . . .
H01L H 0.303112 0.404390 0.134788 0.069 Uiso 1 1 calc R U . . .
C01M C 0.4403(6) 0.3483(4) 0.2892(3) 0.0445(17) Uani 1 1 d . . . . .
H01M H 0.476020 0.333562 0.327297 0.053 Uiso 1 1 calc R U . . .
C01N C 0.1162(6) 0.3622(4) 0.2831(3) 0.0463(17) Uani 1 1 d . . . . .
C01O C -0.0477(6) 0.3479(5) 0.3345(4) 0.0520(18) Uani 1 1 d . . . . .
H01O H -0.118467 0.344963 0.331641 0.062 Uiso 1 1 calc R U . . .
C01P C 0.0037(5) 0.3415(5) 0.3955(4) 0.0459(16) Uani 1 1 d . . . . .
H01P H -0.033660 0.335221 0.432905 0.055 Uiso 1 1 calc R U . . .
C01Q C 0.1081(5) 0.3444(4) 0.4000(3) 0.0375(14) Uani 1 1 d . . . . .
H01Q H 0.139857 0.341120 0.440654 0.045 Uiso 1 1 calc R U . . .
C01R C 0.7284(5) 0.4204(5) 0.4742(3) 0.0454(16) Uani 1 1 d . . . . .
H01R H 0.764291 0.380996 0.502256 0.055 Uiso 1 1 calc R U . . .
C01S C 0.7232(5) 0.5845(6) 0.2072(3) 0.0454(18) Uani 1 1 d . . . . .
C01T C 0.4374(8) 0.3815(5) 0.1749(3) 0.060(2) Uani 1 1 d . . . . .
H01T H 0.472911 0.390590 0.137028 0.072 Uiso 1 1 calc R U . . .
C01U C 0.4929(7) 0.3592(5) 0.2340(4) 0.059(2) Uani 1 1 d . . . . .
H01U H 0.563370 0.352357 0.234305 0.071 Uiso 1 1 calc R U . . .
Ag4 Ag 0.5313(12) 0.6879(13) 0.2987(8) 0.069(4) Uani 0.05 1 d . U P A 2

loop_
_atom_site_aniso_label
_atom_site_aniso_U_11
_atom_site_aniso_U_22
_atom_site_aniso_U_33
_atom_site_aniso_U_23
_atom_site_aniso_U_13
_atom_site_aniso_U_12
Ag2 0.01449(17) 0.0282(2) 0.01762(17) -0.00355(14) 0.00187(13) 0.00000(14)
Ag3 0.01710(18) 0.0277(2) 0.01961(18) -0.00577(15) -0.00085(13) -0.00217(15)
Ag1 0.01848(19) 0.0255(2) 0.01385(17) -0.00167(16) 0.00069(13) -0.00220(15)
F004 0.0367(18) 0.0323(18) 0.0292(16) -0.0089(14) -0.0074(14) -0.0003(14)
F005 0.0230(15) 0.052(2) 0.0236(15) -0.0057(14) -0.0026(12) 0.0104(14)
F006 0.0342(17) 0.0405(19) 0.0228(15) -0.0070(14) 0.0056(13) -0.0063(14)
F007 0.0371(18) 0.051(2) 0.0197(15) 0.0103(14) -0.0001(13) -0.0035(16)
F008 0.043(2) 0.044(2) 0.0376(19) -0.0152(16) -0.0083(16) -0.0053(16)
F009 0.0173(15) 0.074(3) 0.0366(18) -0.0090(18) 0.0057(13) 0.0074(16)
F00A 0.048(2) 0.037(2) 0.0319(17) 0.0057(15) 0.0083(15) -0.0001(16)
N2 0.0153(19) 0.023(2) 0.0160(18) 0.0011(16) 0.0003(15) -0.0020(16)
F00C 0.0252(18) 0.056(2) 0.063(2) 0.007(2) 0.0011(17) 0.0040(17)
O00D 0.0282(19) 0.025(2) 0.0275(19) 0.0034(16) 0.0013(15) 0.0005(15)
N4 0.0158(19) 0.023(2) 0.0199(19) -0.0054(17) 0.0021(15) 0.0012(16)
F00F 0.088(3) 0.045(2) 0.0306(19) 0.0018(17) -0.022(2) -0.002(2)
F00G 0.0261(18) 0.117(4) 0.0296(18) -0.022(2) 0.0020(14) -0.004(2)
F00H 0.038(2) 0.110(4) 0.0286(18) -0.017(2) 0.0099(15) -0.022(2)
F00I 0.041(2) 0.038(2) 0.087(3) -0.014(2) 0.011(2) -0.0210(17)
F00J 0.0171(17) 0.165(5) 0.0321(19) -0.003(3) 0.0070(14) 0.019(2)
N3 0.018(2) 0.028(2) 0.0188(19) -0.0047(17) -0.0018(16) -0.0010(17)
N1 0.018(2) 0.029(2) 0.0178(19) -0.0019(17) 0.0003(16) 0.0017(17)
F00M 0.084(3) 0.036(2) 0.068(3) -0.024(2) 0.042(2) -0.010(2)
N5 0.020(2) 0.022(2) 0.0174(19) -0.0043(16) -0.0019(15) 0.0011(16)
F00O 0.062(3) 0.059(3) 0.055(2) 0.009(2) 0.025(2) 0.000(2)
N6 0.021(2) 0.023(2) 0.0164(19) -0.0010(16) -0.0008(16) -0.0016(17)
F00Q 0.033(2) 0.121(4) 0.057(3) -0.046(3) -0.0024(18) 0.013(2)
F00R 0.031(2) 0.113(4) 0.060(3) -0.030(3) -0.0163(19) 0.000(2)
N00S 0.026(2) 0.025(2) 0.021(2) 0.0015(18) 0.0002(17) 0.0015(18)
C00T 0.032(3) 0.023(3) 0.020(2) -0.003(2) -0.007(2) -0.003(2)
F00U 0.047(3) 0.116(4) 0.056(3) 0.017(3) -0.012(2) 0.027(3)
C00V 0.030(3) 0.026(3) 0.020(2) -0.001(2) 0.002(2) -0.002(2)
C00W 0.029(3) 0.023(3) 0.023(2) -0.001(2) 0.004(2) 0.005(2)
C00X 0.020(2) 0.024(3) 0.025(2) 0.000(2) 0.0041(19) 0.001(2)
C00Y 0.023(2) 0.023(3) 0.020(2) 0.001(2) -0.0028(19) -0.004(2)
C00Z 0.012(2) 0.039(3) 0.029(3) -0.003(2) -0.0009(19) -0.002(2)
C010 0.019(2) 0.027(3) 0.023(2) -0.004(2) -0.0017(19) -0.001(2)
C011 0.022(2) 0.027(3) 0.015(2) 0.0010(19) 0.0043(18) 0.002(2)
C012 0.021(2) 0.027(3) 0.020(2) -0.004(2) -0.0045(19) 0.004(2)
C013 0.021(2) 0.023(3) 0.019(2) -0.0009(19) 0.0032(19) -0.0011(19)
C014 0.103(6) 0.014(3) 0.028(3) -0.001(2) 0.009(3) -0.004(3)
C015 0.033(3) 0.029(3) 0.025(3) 0.006(2) 0.001(2) -0.002(2)
C016 0.018(2) 0.032(3) 0.028(3) 0.001(2) 0.005(2) 0.002(2)
C017 0.030(3) 0.034(3) 0.025(3) -0.004(2) -0.003(2) -0.009(2)
C018 0.053(4) 0.018(3) 0.030(3) 0.000(2) -0.001(3) -0.008(2)
C019 0.025(3) 0.033(3) 0.027(3) 0.003(2) -0.003(2) -0.003(2)
C01A 0.018(2) 0.053(4) 0.019(2) -0.005(2) 0.0041(19) 0.004(2)
C01B 0.024(3) 0.046(4) 0.036(3) 0.009(3) -0.002(2) 0.004(3)
C01C 0.032(3) 0.037(3) 0.043(3) 0.017(3) 0.005(3) 0.003(3)
C01D 0.050(4) 0.026(3) 0.027(3) 0.007(2) 0.006(3) -0.009(3)
C01E 0.068(4) 0.020(3) 0.033(3) -0.004(2) 0.005(3) -0.005(3)
C01F 0.054(4) 0.015(3) 0.039(3) -0.004(2) -0.012(3) -0.002(2)
C01G 0.028(3) 0.042(3) 0.025(3) -0.003(2) 0.000(2) -0.005(2)
C01H 0.027(3) 0.049(4) 0.032(3) -0.018(3) -0.007(2) 0.008(3)
C01I 0.021(3) 0.039(3) 0.023(3) -0.002(2) -0.004(2) 0.003(2)
C01J 0.064(5) 0.028(3) 0.057(4) -0.007(3) -0.030(4) 0.002(3)
C01K 0.083(6) 0.026(3) 0.040(4) -0.006(3) -0.012(4) -0.001(3)
C01L 0.111(7) 0.028(4) 0.034(4) -0.005(3) 0.015(4) -0.004(4)
C01M 0.074(5) 0.022(3) 0.038(3) -0.002(3) 0.019(3) -0.006(3)
C01N 0.082(5) 0.018(3) 0.038(3) -0.002(3) -0.013(3) 0.000(3)
C01O 0.052(4) 0.033(4) 0.069(5) -0.004(3) -0.015(4) 0.001(3)
C01P 0.051(4) 0.029(3) 0.058(4) -0.002(3) -0.007(3) 0.001(3)
C01Q 0.042(3) 0.029(3) 0.042(3) -0.003(3) -0.005(3) 0.000(3)
C01R 0.037(3) 0.050(4) 0.049(4) 0.022(3) -0.002(3) 0.010(3)
C01S 0.023(3) 0.088(6) 0.025(3) -0.007(3) 0.002(2) 0.007(3)
C01T 0.121(8) 0.025(3) 0.035(4) -0.004(3) 0.032(4) -0.011(4)
C01U 0.093(6) 0.025(3) 0.060(5) -0.004(3) 0.034(4) -0.006(4)
Ag4 0.068(4) 0.069(4) 0.069(4) -0.0005(10) 0.0020(10) 0.0000(10)

loop_
_atom_type_symbol
_atom_type_description
_atom_type_scat_dispersion_real
_atom_type_scat_dispersion_imag
_atom_type_scat_source
C C 0.0033 0.0016 'International Tables Vol C Tables 4.2.6.8 and 6.1.1.4'
H H 0.0000 0.0000 'International Tables Vol C Tables 4.2.6.8 and 6.1.1.4'
Ag Ag -0.8971 1.1015 'International Tables Vol C Tables 4.2.6.8 and 6.1.1.4'
F F 0.0171 0.0103 'International Tables Vol C Tables 4.2.6.8 and 6.1.1.4'
N N 0.0061 0.0033 'International Tables Vol C Tables 4.2.6.8 and 6.1.1.4'
O O 0.0106 0.0060 'International Tables Vol C Tables 4.2.6.8 and 6.1.1.4'

loop_
_geom_angle_atom_site_label_1
_geom_angle_atom_site_label_2
_geom_angle_atom_site_label_3
_geom_angle
_geom_angle_site_symmetry_1
_geom_angle_site_symmetry_3
_geom_angle_publ_flag
N2 Ag2 N3 175.64(17) . . ?
N4 Ag3 N5 175.67(16) . . ?
N1 Ag1 N6 142.84(16) . . ?
N1 Ag1 N00S 118.67(15) . . ?
N6 Ag1 N00S 94.32(15) . . ?
N1 N2 Ag2 118.4(3) . . ?
C013 N2 Ag2 132.9(3) . . ?
C013 N2 N1 108.1(4) . . ?
N3 N4 Ag3 117.9(3) . . ?
C00X N4 Ag3 133.2(3) . . ?
C00X N4 N3 107.9(4) . . ?
N4 N3 Ag2 119.8(3) . . ?
C010 N3 Ag2 132.6(3) . . ?
C010 N3 N4 107.4(4) . . ?
N2 N1 Ag1 122.0(3) . . ?
N2 N1 Ag4 115.9(5) . . ?
C01I N1 Ag1 130.5(3) . . ?
C01I N1 N2 107.4(4) . . ?
C01I N1 Ag4 129.3(6) . . ?
N6 N5 Ag3 117.8(3) . . ?
C012 N5 Ag3 133.7(3) . . ?
C012 N5 N6 107.4(4) . . ?
N5 N6 Ag1 118.0(3) . . ?
N5 N6 Ag4 122.8(5) . . ?
C00Y N6 Ag1 134.3(3) . . ?
C00Y N6 N5 107.3(4) . . ?
C00Y N6 Ag4 127.1(6) . . ?
C00W N00S Ag1 121.3(3) . . ?
C019 N00S Ag1 120.9(4) . . ?
C019 N00S C00W 117.8(5) . . ?
C00Y C00T H00T 128.3 . . ?
C012 C00T H00T 128.3 . . ?
C012 C00T C00Y 103.4(4) . . ?
O00D C00V C00W 120.9(5) . . ?
O00D C00V C015 121.7(5) . . ?
C015 C00V C00W 117.4(5) . . ?
N00S C00W C00V 115.7(4) . . ?
N00S C00W C01C 121.8(5) . . ?
C01C C00W C00V 122.5(5) . . ?
N4 C00X C00Z 110.3(4) . . ?
N4 C00X C016 121.5(4) . . ?
C00Z C00X C016 128.2(5) . . ?
N6 C00Y C00T 110.9(4) . . ?
N6 C00Y C017 121.1(5) . . ?
C00T C00Y C017 128.0(5) . . ?
C00X C00Z H00Z 128.3 . . ?
C010 C00Z C00X 103.5(4) . . ?
C010 C00Z H00Z 128.3 . . ?
N3 C010 C00Z 110.8(4) . . ?
N3 C010 C01G 121.6(5) . . ?
C00Z C010 C01G 127.4(5) . . ?
F004 C011 F005 106.1(4) . . ?
F004 C011 F007 106.1(4) . . ?
F004 C011 C013 112.6(4) . . ?
F005 C011 C013 112.8(4) . . ?
F007 C011 F005 107.1(4) . . ?
F007 C011 C013 111.6(4) . . ?
N5 C012 C00T 110.9(4) . . ?
N5 C012 C01H 120.7(5) . . ?
C00T C012 C01H 128.3(5) . . ?
N2 C013 C011 121.8(4) . . ?
N2 C013 C01A 110.3(4) . . ?
C01A C013 C011 127.9(4) . . ?
C01K C014 C01E 119.1(6) . . ?
C01K C014 C01L 123.6(7) . . ?
C01L C014 C01E 117.2(8) . . ?
C00V C015 H015 116.9 . . ?
C01D C015 C00V 126.2(5) . . ?
C01D C015 H015 116.9 . . ?
F006 C016 C00X 112.7(4) . . ?
F009 C016 F006 106.7(4) . . ?
F009 C016 F00A 107.0(4) . . ?
F009 C016 C00X 111.6(4) . . ?
F00A C016 F006 105.5(4) . . ?
F00A C016 C00X 112.9(4) . . ?
F00C C017 C00Y 111.7(5) . . ?
F00H C017 F00C 105.8(5) . . ?
F00H C017 F00I 109.1(5) . . ?
F00H C017 C00Y 112.8(4) . . ?
F00I C017 F00C 105.4(4) . . ?
F00I C017 C00Y 111.7(5) . . ?
C01E C018 C01D 121.8(6) . . ?
C01E C018 C01F 120.9(6) . . ?
C01F C018 C01D 117.3(5) . . ?
N00S C019 H019 118.2 . . ?
N00S C019 C01B 123.5(5) . . ?
C01B C019 H019 118.2 . . ?
C013 C01A H01A 128.3 . . ?
C013 C01A C01I 103.5(4) . . ?
C01I C01A H01A 128.3 . . ?
C019 C01B H01B 120.7 . . ?
C01R C01B C019 118.5(5) . . ?
C01R C01B H01B 120.7 . . ?
C00W C01C H01C 120.2 . . ?
C00W C01C C01R 119.6(6) . . ?
C01R C01C H01C 120.2 . . ?
C015 C01D C018 129.2(5) . . ?
C015 C01D H01D 115.4 . . ?
C018 C01D H01D 115.4 . . ?
C018 C01E C014 117.6(7) . . ?
C01M C01E C014 118.1(6) . . ?
C01M C01E C018 124.2(6) . . ?
C018 C01F C01N 119.6(6) . . ?
C01Q C01F C018 123.4(6) . . ?
C01Q C01F C01N 117.0(6) . . ?
F008 C01G F00F 106.2(5) . . ?
F008 C01G F00G 106.0(5) . . ?
F008 C01G C010 112.0(5) . . ?
F00F C01G F00G 107.9(5) . . ?
F00F C01G C010 112.1(5) . . ?
F00G C01G C010 112.2(4) . . ?
F00M C01H F00O 103.5(5) . . ?
F00M C01H F00Q 111.5(5) . . ?
F00M C01H C012 112.0(5) . . ?
F00O C01H C012 112.6(5) . . ?
F00Q C01H F00O 101.4(6) . . ?
F00Q C01H C012 114.8(5) . . ?
N1 C01I C01A 110.8(4) . . ?
N1 C01I C01S 120.4(5) . . ?
C01A C01I C01S 128.8(5) . . ?
C01N C01J H01J 118.8 . . ?
C01O C01J H01J 118.8 . . ?
C01O C01J C01N 122.4(7) . . ?
C014 C01K H01K 118.2 . . ?
C01N C01K C014 123.7(7) . . ?
C01N C01K H01K 118.2 . . ?
C014 C01L H01L 119.0 . . ?
C01T C01L C014 122.0(8) . . ?
C01T C01L H01L 119.0 . . ?
C01E C01M H01M 118.8 . . ?
C01U C01M C01E 122.5(8) . . ?
C01U C01M H01M 118.8 . . ?
C01J C01N C01F 118.3(7) . . ?
C01K C01N C01F 118.7(7) . . ?
C01K C01N C01J 123.0(7) . . ?
C01J C01O H01O 120.3 . . ?
C01J C01O C01P 119.3(7) . . ?
C01P C01O H01O 120.3 . . ?
C01O C01P H01P 119.7 . . ?
C01Q C01P C01O 120.6(7) . . ?
C01Q C01P H01P 119.7 . . ?
C01F C01Q H01Q 118.9 . . ?
C01P C01Q C01F 122.3(6) . . ?
C01P C01Q H01Q 118.9 . . ?
C01B C01R C01C 118.7(6) . . ?
C01B C01R H01R 120.7 . . ?
C01C C01R H01R 120.7 . . ?
F00J C01S F00R 109.8(6) . . ?
F00J C01S F00U 105.4(6) . . ?
F00J C01S C01I 112.1(5) . . ?
F00R C01S F00U 103.3(5) . . ?
F00R C01S C01I 113.0(6) . . ?
F00U C01S C01I 112.7(6) . . ?
C01L C01T H01T 119.4 . . ?
C01L C01T C01U 121.1(7) . . ?
C01U C01T H01T 119.4 . . ?
C01M C01U C01T 118.8(8) . . ?
C01M C01U H01U 120.6 . . ?
C01T C01U H01U 120.6 . . ?
N1 Ag4 N6 172.7(10) . . ?

loop_
_geom_bond_atom_site_label_1
_geom_bond_atom_site_label_2
_geom_bond_distance
_geom_bond_site_symmetry_2
_geom_bond_publ_flag
Ag2 N2 2.076(4) . ?
Ag2 N3 2.081(4) . ?
Ag3 N4 2.104(4) . ?
Ag3 N5 2.106(4) . ?
Ag1 N1 2.168(4) . ?
Ag1 N6 2.244(4) . ?
Ag1 N00S 2.401(4) . ?
F004 C011 1.334(6) . ?
F005 C011 1.342(6) . ?
F006 C016 1.341(6) . ?
F007 C011 1.341(6) . ?
F008 C01G 1.322(7) . ?
F009 C016 1.331(6) . ?
F00A C016 1.339(6) . ?
N2 N1 1.357(5) . ?
N2 C013 1.347(6) . ?
F00C C017 1.343(7) . ?
O00D C00V 1.220(6) . ?
N4 N3 1.356(6) . ?
N4 C00X 1.337(6) . ?
F00F C01G 1.327(7) . ?
F00G C01G 1.339(7) . ?
F00H C017 1.318(6) . ?
F00I C017 1.326(7) . ?
F00J C01S 1.310(7) . ?
N3 C010 1.337(6) . ?
N1 C01I 1.337(7) . ?
N1 Ag4 2.089(16) . ?
F00M C01H 1.307(7) . ?
N5 N6 1.356(6) . ?
N5 C012 1.349(6) . ?
F00O C01H 1.365(8) . ?
N6 C00Y 1.344(6) . ?
N6 Ag4 2.102(16) . ?
F00Q C01H 1.314(7) . ?
F00R C01S 1.324(8) . ?
N00S C00W 1.351(7) . ?
N00S C019 1.326(7) . ?
C00T H00T 0.9300 . ?
C00T C00Y 1.381(7) . ?
C00T C012 1.371(7) . ?
F00U C01S 1.361(9) . ?
C00V C00W 1.509(7) . ?
C00V C015 1.482(7) . ?
C00W C01C 1.377(8) . ?
C00X C00Z 1.383(7) . ?
C00X C016 1.484(7) . ?
C00Y C017 1.486(7) . ?
C00Z H00Z 0.9300 . ?
C00Z C010 1.378(7) . ?
C010 C01G 1.500(7) . ?
C011 C013 1.485(7) . ?
C012 C01H 1.493(8) . ?
C013 C01A 1.379(7) . ?
C014 C01E 1.468(10) . ?
C014 C01K 1.388(11) . ?
C014 C01L 1.423(10) . ?
C015 H015 0.9300 . ?
C015 C01D 1.333(8) . ?
C018 C01D 1.482(8) . ?
C018 C01E 1.417(9) . ?
C018 C01F 1.418(9) . ?
C019 H019 0.9300 . ?
C019 C01B 1.386(8) . ?
C01A H01A 0.9300 . ?
C01A C01I 1.392(7) . ?
C01B H01B 0.9300 . ?
C01B C01R 1.368(9) . ?
C01C H01C 0.9300 . ?
C01C C01R 1.384(9) . ?
C01D H01D 0.9300 . ?
C01E C01M 1.401(10) . ?
C01F C01N 1.447(9) . ?
C01F C01Q 1.410(9) . ?
C01I C01S 1.473(8) . ?
C01J H01J 0.9300 . ?
C01J C01N 1.440(11) . ?
C01J C01O 1.335(11) . ?
C01K H01K 0.9300 . ?
C01K C01N 1.362(11) . ?
C01L H01L 0.9300 . ?
C01L C01T 1.328(12) . ?
C01M H01M 0.9300 . ?
C01M C01U 1.358(9) . ?
C01O H01O 0.9300 . ?
C01O C01P 1.418(10) . ?
C01P H01P 0.9300 . ?
C01P C01Q 1.370(9) . ?
C01Q H01Q 0.9300 . ?
C01R H01R 0.9300 . ?
C01T H01T 0.9300 . ?
C01T C01U 1.442(12) . ?
C01U H01U 0.9300 . ?

loop_
_geom_torsion_atom_site_label_1
_geom_torsion_atom_site_label_2
_geom_torsion_atom_site_label_3
_geom_torsion_atom_site_label_4
_geom_torsion
_geom_torsion_site_symmetry_1
_geom_torsion_site_symmetry_2
_geom_torsion_site_symmetry_3
_geom_torsion_site_symmetry_4
_geom_torsion_publ_flag
Ag2 N2 N1 Ag1 -11.1(5) . . . . ?
Ag2 N2 N1 C01I 172.1(4) . . . . ?
Ag2 N2 N1 Ag4 -35.1(7) . . . . ?
Ag2 N2 C013 C011 6.6(8) . . . . ?
Ag2 N2 C013 C01A -170.8(4) . . . . ?
Ag2 N3 C010 C00Z 176.0(4) . . . . ?
Ag2 N3 C010 C01G -7.5(8) . . . . ?
Ag3 N4 N3 Ag2 12.7(5) . . . . ?
Ag3 N4 N3 C010 -171.2(3) . . . . ?
Ag3 N4 C00X C00Z 169.0(4) . . . . ?
Ag3 N4 C00X C016 -12.5(8) . . . . ?
Ag3 N5 N6 Ag1 -16.1(4) . . . . ?
Ag3 N5 N6 C00Y 170.3(3) . . . . ?
Ag3 N5 N6 Ag4 7.8(8) . . . . ?
Ag3 N5 C012 C00T -168.3(4) . . . . ?
Ag3 N5 C012 C01H 14.8(8) . . . . ?
Ag1 N1 C01I C01A -176.1(4) . . . . ?
Ag1 N1 C01I C01S 4.6(9) . . . . ?
Ag1 N6 C00Y C00T -172.2(4) . . . . ?
Ag1 N6 C00Y C017 6.1(8) . . . . ?
Ag1 N00S C00W C00V -0.3(6) . . . . ?
Ag1 N00S C00W C01C 179.5(4) . . . . ?
Ag1 N00S C019 C01B 179.4(5) . . . . ?
F004 C011 C013 N2 -102.3(5) . . . . ?
F004 C011 C013 C01A 74.5(7) . . . . ?
F005 C011 C013 N2 17.7(7) . . . . ?
F005 C011 C013 C01A -165.4(5) . . . . ?
F007 C011 C013 N2 138.4(5) . . . . ?
F007 C011 C013 C01A -44.8(8) . . . . ?
N2 N1 C01I C01A 0.3(7) . . . . ?
N2 N1 C01I C01S -179.0(6) . . . . ?
N2 C013 C01A C01I 0.3(7) . . . . ?
O00D C00V C00W N00S -7.6(7) . . . . ?
O00D C00V C00W C01C 172.6(5) . . . . ?
O00D C00V C015 C01D 37.3(9) . . . . ?
N4 N3 C010 C00Z 0.6(6) . . . . ?
N4 N3 C010 C01G 177.0(5) . . . . ?
N4 C00X C00Z C010 -0.3(6) . . . . ?
N4 C00X C016 F006 35.4(7) . . . . ?
N4 C00X C016 F009 155.4(5) . . . . ?
N4 C00X C016 F00A -84.1(6) . . . . ?
N3 N4 C00X C00Z 0.7(6) . . . . ?
N3 N4 C00X C016 179.1(5) . . . . ?
N3 C010 C01G F008 140.4(5) . . . . ?
N3 C010 C01G F00F -100.4(6) . . . . ?
N3 C010 C01G F00G 21.2(8) . . . . ?
N1 N2 C013 C011 177.2(4) . . . . ?
N1 N2 C013 C01A -0.1(6) . . . . ?
N1 C01I C01S F00J -173.8(6) . . . . ?
N1 C01I C01S F00R -49.1(9) . . . . ?
N1 C01I C01S F00U 67.5(8) . . . . ?
N5 N6 C00Y C00T 0.0(6) . . . . ?
N5 N6 C00Y C017 178.2(4) . . . . ?
N5 C012 C01H F00M -155.1(5) . . . . ?
N5 C012 C01H F00O 88.7(6) . . . . ?
N5 C012 C01H F00Q -26.6(8) . . . . ?
N6 N5 C012 C00T -0.9(6) . . . . ?
N6 N5 C012 C01H -177.8(5) . . . . ?
N6 C00Y C017 F00C -88.6(6) . . . . ?
N6 C00Y C017 F00H 30.3(8) . . . . ?
N6 C00Y C017 F00I 153.6(5) . . . . ?
N00S C00W C01C C01R 0.4(9) . . . . ?
N00S C019 C01B C01R 1.8(10) . . . . ?
C00T C00Y C017 F00C 89.3(7) . . . . ?
C00T C00Y C017 F00H -151.7(6) . . . . ?
C00T C00Y C017 F00I -28.4(8) . . . . ?
C00T C012 C01H F00M 28.6(8) . . . . ?
C00T C012 C01H F00O -87.6(7) . . . . ?
C00T C012 C01H F00Q 157.1(6) . . . . ?
C00V C00W C01C C01R -179.9(6) . . . . ?
C00V C015 C01D C018 1.4(11) . . . . ?
C00W N00S C019 C01B -1.0(8) . . . . ?
C00W C00V C015 C01D -142.3(6) . . . . ?
C00W C01C C01R C01B 0.5(11) . . . . ?
C00X N4 N3 Ag2 -176.9(3) . . . . ?
C00X N4 N3 C010 -0.8(6) . . . . ?
C00X C00Z C010 N3 -0.2(6) . . . . ?
C00X C00Z C010 C01G -176.4(5) . . . . ?
C00Y C00T C012 N5 0.9(6) . . . . ?
C00Y C00T C012 C01H 177.5(6) . . . . ?
C00Z C00X C016 F006 -146.5(5) . . . . ?
C00Z C00X C016 F009 -26.5(8) . . . . ?
C00Z C00X C016 F00A 94.1(7) . . . . ?
C00Z C010 C01G F008 -43.8(8) . . . . ?
C00Z C010 C01G F00F 75.4(7) . . . . ?
C00Z C010 C01G F00G -163.0(6) . . . . ?
C011 C013 C01A C01I -176.8(5) . . . . ?
C012 N5 N6 Ag1 174.2(3) . . . . ?
C012 N5 N6 C00Y 0.6(5) . . . . ?
C012 N5 N6 Ag4 -161.9(7) . . . . ?
C012 C00T C00Y N6 -0.5(6) . . . . ?
C012 C00T C00Y C017 -178.6(5) . . . . ?
C013 N2 N1 Ag1 176.7(3) . . . . ?
C013 N2 N1 C01I -0.1(6) . . . . ?
C013 N2 N1 Ag4 152.7(7) . . . . ?
C013 C01A C01I N1 -0.4(7) . . . . ?
C013 C01A C01I C01S 178.9(7) . . . . ?
C014 C01E C01M C01U 4.3(9) . . . . ?
C014 C01K C01N C01F 2.6(10) . . . . ?
C014 C01K C01N C01J -177.2(6) . . . . ?
C014 C01L C01T C01U -0.8(11) . . . . ?
C015 C00V C00W N00S 172.1(5) . . . . ?
C015 C00V C00W C01C -7.7(8) . . . . ?
C016 C00X C00Z C010 -178.6(5) . . . . ?
C018 C01E C01M C01U -177.7(6) . . . . ?
C018 C01F C01N C01J 176.5(5) . . . . ?
C018 C01F C01N C01K -3.3(9) . . . . ?
C018 C01F C01Q C01P -176.8(6) . . . . ?
C019 N00S C00W C00V -179.9(5) . . . . ?
C019 N00S C00W C01C -0.1(8) . . . . ?
C019 C01B C01R C01C -1.5(10) . . . . ?
C01A C01I C01S F00J 7.0(11) . . . . ?
C01A C01I C01S F00R 131.7(7) . . . . ?
C01A C01I C01S F00U -111.7(7) . . . . ?
C01D C018 C01E C014 -177.5(5) . . . . ?
C01D C018 C01E C01M 4.5(9) . . . . ?
C01D C018 C01F C01N -178.4(5) . . . . ?
C01D C018 C01F C01Q 1.6(8) . . . . ?
C01E C014 C01K C01N 1.8(10) . . . . ?
C01E C014 C01L C01T 4.7(10) . . . . ?
C01E C018 C01D C015 48.7(10) . . . . ?
C01E C018 C01F C01N -0.5(8) . . . . ?
C01E C018 C01F C01Q 179.6(6) . . . . ?
C01E C01M C01U C01T -0.4(10) . . . . ?
C01F C018 C01D C015 -133.4(7) . . . . ?
C01F C018 C01E C014 4.7(8) . . . . ?
C01F C018 C01E C01M -173.3(6) . . . . ?
C01J C01O C01P C01Q -0.9(10) . . . . ?
C01K C014 C01E C018 -5.3(8) . . . . ?
C01K C014 C01E C01M 172.8(6) . . . . ?
C01K C014 C01L C01T -174.4(7) . . . . ?
C01L C014 C01E C018 175.5(5) . . . . ?
C01L C014 C01E C01M -6.4(8) . . . . ?
C01L C014 C01K C01N -179.2(6) . . . . ?
C01L C01T C01U C01M -1.6(10) . . . . ?
C01N C01F C01Q C01P 3.2(9) . . . . ?
C01N C01J C01O C01P 0.5(10) . . . . ?
C01O C01J C01N C01F 1.7(10) . . . . ?
C01O C01J C01N C01K -178.5(7) . . . . ?
C01O C01P C01Q C01F -1.1(10) . . . . ?
C01Q C01F C01N C01J -3.5(8) . . . . ?
C01Q C01F C01N C01K 176.7(6) . . . . ?
Ag4 N1 C01I C01A -147.6(8) . . . . ?
Ag4 N1 C01I C01S 33.1(11) . . . . ?
Ag4 N6 C00Y C00T 161.5(7) . . . . ?
Ag4 N6 C00Y C017 -20.3(9) . . . . ?
